data_7129777
loop_
_publ_author_name
'Fahy, Kira M.'
'Mian, Mohammad Rasel'
'Wasson, Megan C.'
'Son, Florencia A.'
'Islamoglu, Timur'
'Farha, Omar K.'

_publ_section_title
;
 Exchange of coordinated carboxylates with azolates as a route to obtain a
 microporous zinc--azolate framework
;
_journal_name_full 'Chemical Communications'
_journal_paper_doi 10.1039/D2CC00925K
_journal_year 2022
_chemical_formula_moiety 'C10 H10 N4 O4 Zn'
_chemical_formula_sum 'C10 H10 N4 O4 Zn'
_chemical_formula_weight 315.59
_chemical_name_systematic NU-251
_space_group_crystal_system monoclinic
_space_group_IT_number 15
_space_group_name_Hall '-C 2yc'
_space_group_name_H-M_alt 'C 1 2/c 1'
_atom_sites_solution_hydrogens geom
_atom_sites_solution_primary iterative
_audit_creation_date 2022-01-27
_audit_creation_method
;
Olex2 1.3
(compiled 2020.02.04 svn.rd84adfe8 for OlexSys, GUI svn.r6032)
;
_audit_update_record
;
2022-01-27 deposited with the CCDC.	2022-02-25 downloaded from the CCDC.
;
_cell_angle_alpha 90
_cell_angle_beta 94.775(4)
_cell_angle_gamma 90
_cell_formula_units_Z 8
_cell_length_a 24.4357(10)
_cell_length_b 9.0502(4)
_cell_length_c 13.1766(4)
_cell_measurement_reflns_used 300
_cell_measurement_temperature 100.15
_cell_measurement_theta_max 79.9
_cell_measurement_theta_min 3.6
_cell_volume 2903.9(2)
_computing_molecular_graphics 'Olex2 1.3 (Dolomanov et al., 2009)'
_computing_publication_material 'Olex2 1.3 (Dolomanov et al., 2009)'
_computing_structure_refinement 'SHELXL 2018/3 (Sheldrick, 2015)'
_computing_structure_solution 'olex2.solve 1.3 (Bourhis et al., 2015)'
_diffrn_ambient_temperature 100.15
_diffrn_measured_fraction_theta_full 1.000
_diffrn_measured_fraction_theta_max 0.942
_diffrn_measurement_device_type 'XtaLAB Synergy, Single source at home/near, HyPix'
_diffrn_radiation_type CuK\a
_diffrn_radiation_wavelength 1.54184
_diffrn_reflns_av_R_equivalents 0.0509
_diffrn_reflns_av_unetI/netI 0.0517
_diffrn_reflns_Laue_measured_fraction_full 1.000
_diffrn_reflns_Laue_measured_fraction_max 0.942
_diffrn_reflns_limit_h_max 30
_diffrn_reflns_limit_h_min -30
_diffrn_reflns_limit_k_max 9
_diffrn_reflns_limit_k_min -11
_diffrn_reflns_limit_l_max 16
_diffrn_reflns_limit_l_min -16
_diffrn_reflns_number 9848
_diffrn_reflns_point_group_measured_fraction_full 1.000
_diffrn_reflns_point_group_measured_fraction_max 0.942
_diffrn_reflns_theta_full 67.684
_diffrn_reflns_theta_max 79.922
_diffrn_reflns_theta_min 3.630
_exptl_absorpt_coefficient_mu 2.508
_exptl_absorpt_correction_T_max 0.95
_exptl_absorpt_correction_T_min 0.94
_exptl_absorpt_correction_type multi-scan
_exptl_crystal_colour 'clear whiteish colourless'
_exptl_crystal_colour_lustre clear
_exptl_crystal_colour_modifier whiteish
_exptl_crystal_colour_primary colourless
_exptl_crystal_density_diffrn 1.444
_exptl_crystal_description plate
_exptl_crystal_F_000 1280
_exptl_crystal_size_max 0.06
_exptl_crystal_size_mid 0.02
_exptl_crystal_size_min 0.02
_refine_diff_density_max 0.778
_refine_diff_density_min -0.557
_refine_diff_density_rms 0.089
_refine_ls_extinction_method none
_refine_ls_goodness_of_fit_ref 1.052
_refine_ls_hydrogen_treatment constr
_refine_ls_matrix_type full
_refine_ls_number_parameters 175
_refine_ls_number_reflns 3000
_refine_ls_number_restraints 0
_refine_ls_restrained_S_all 1.052
_refine_ls_R_factor_all 0.0622
_refine_ls_R_factor_gt 0.0477
_refine_ls_shift/su_max 0.001
_refine_ls_shift/su_mean 0.000
_refine_ls_structure_factor_coef Fsqd
_refine_ls_weighting_details 'w=1/[\s^2^(Fo^2^)+(0.0668P)^2^+4.8548P] where P=(Fo^2^+2Fc^2^)/3'
_refine_ls_weighting_scheme calc
_refine_ls_wR_factor_gt 0.1208
_refine_ls_wR_factor_ref 0.1289
_reflns_Friedel_coverage 0.000
_reflns_number_gt 2348
_reflns_number_total 3000
_reflns_threshold_expression 'I > 2\s(I)'
_cod_data_source_file d2cc00925k2.cif
_cod_data_source_block ov_zn-bbta-kira_auto
_cod_database_code 7129777
_shelx_shelxl_version_number 2018/3
_shelx_space_group_comment
;
The symmetry employed for this shelxl refinement is uniquely defined
by the following loop, which should always be used as a source of
symmetry information in preference to the above space-group names.
They are only intended as comments.
;
_shelx_estimated_absorpt_t_max 0.952
_shelx_estimated_absorpt_t_min 0.864
_olex2_refinement_description
;
1. Fixed Uiso
 At 1.2 times of:
  All C(H) groups
 At 1.5 times of:
  All C(H,H,H) groups, All O(H) groups
2.a Aromatic/amide H refined with riding coordinates:
 C3(H3A), C7(H7), C8(H8)
2.b Idealised Me refined as rotating group:
 C9(H9A,H9B,H9C), C10(H10A,H10B,H10C)
2.c Idealised tetrahedral OH refined as rotating group:
 O3(H3)
;
_smtbx_masks_void_probe_radius 1.2
_smtbx_masks_void_truncation_radius 1.2
_olex2_submission_special_instructions 'No special instructions were received'

loop_
_space_group_symop_operation_xyz
'x, y, z'
'-x, y, -z+1/2'
'x+1/2, y+1/2, z'
'-x+1/2, y+1/2, -z+1/2'
'-x, -y, -z'
'x, -y, z-1/2'
'-x+1/2, -y+1/2, -z'
'x+1/2, -y+1/2, z-1/2'

loop_
_atom_site_label
_atom_site_type_symbol
_atom_site_fract_x
_atom_site_fract_y
_atom_site_fract_z
_atom_site_U_iso_or_equiv
_atom_site_adp_type
_atom_site_occupancy
_atom_site_site_symmetry_order
_atom_site_calc_flag
_atom_site_refinement_flags_posn
_atom_site_refinement_flags_adp
_atom_site_refinement_flags_occupancy
_atom_site_disorder_assembly
_atom_site_disorder_group
Zn1 Zn 0.67978(2) 0.08155(5) 0.77401(3) 0.02377(16) Uani 1 1 d . . . . .
O4 O 0.66585(10) 0.1856(3) 0.90029(17) 0.0292(5) Uani 1 1 d . . . . .
O1 O 0.62243(10) 0.0044(3) 0.67710(18) 0.0339(6) Uani 1 1 d . . . . .
N3 N 0.77736(12) 0.4055(3) 0.67276(19) 0.0228(6) Uani 1 1 d . . . . .
N1 N 0.72552(12) 0.2155(3) 0.69557(19) 0.0233(6) Uani 1 1 d . . . . .
O2 O 0.58373(13) 0.2255(4) 0.6863(2) 0.0453(7) Uani 1 1 d . . . . .
N2 N 0.75145(12) 0.3306(3) 0.7400(2) 0.0245(6) Uani 1 1 d . . . . .
O3 O 0.49092(15) 0.2778(4) 0.5848(3) 0.0560(9) Uani 1 1 d . . . . .
H3 H 0.518176 0.295980 0.625973 0.084 Uiso 1 1 calc R U . . .
N4 N 0.64401(14) 0.3866(4) 0.9875(3) 0.0376(8) Uani 1 1 d . . . . .
C2 C 0.76776(13) 0.3404(4) 0.5786(2) 0.0212(7) Uani 1 1 d . . . . .
C1 C 0.73393(14) 0.2162(4) 0.5933(2) 0.0218(7) Uani 1 1 d . . . . .
C3 C 0.78500(14) 0.3791(4) 0.4846(2) 0.0236(7) Uani 1 1 d . . . . .
H3A H 0.807514 0.462540 0.474475 0.028 Uiso 1 1 calc R U . . .
C4 C 0.58537(16) 0.0980(5) 0.6503(3) 0.0340(8) Uani 1 1 d . . . . .
C5 C 0.54122(16) 0.0486(5) 0.5719(3) 0.0346(9) Uani 1 1 d . . . . .
C7 C 0.45539(17) 0.0908(5) 0.4735(3) 0.0402(9) Uani 1 1 d . . . . .
H7 H 0.424530 0.151951 0.455415 0.048 Uiso 1 1 calc R U . . .
C8 C 0.64192(16) 0.3069(4) 0.9045(3) 0.0330(8) Uani 1 1 d . . . . .
H8 H 0.621406 0.342685 0.845145 0.040 Uiso 1 1 calc R U . . .
C6 C 0.49635(18) 0.1410(5) 0.5446(3) 0.0406(10) Uani 1 1 d . . . . .
C9 C 0.67635(18) 0.3363(5) 1.0797(3) 0.0401(10) Uani 1 1 d . . . . .
H9A H 0.657092 0.254967 1.110595 0.060 Uiso 1 1 calc R U . . .
H9B H 0.681231 0.418181 1.128242 0.060 Uiso 1 1 calc R U . . .
H9C H 0.712365 0.301921 1.061886 0.060 Uiso 1 1 calc R U . . .
C10 C 0.6139(3) 0.5243(7) 0.9920(5) 0.085(2) Uani 1 1 d . . . . .
H10A H 0.638823 0.602714 1.018275 0.128 Uiso 1 1 calc R U . . .
H10B H 0.584275 0.512441 1.037134 0.128 Uiso 1 1 calc R U . . .
H10C H 0.598172 0.550678 0.923514 0.128 Uiso 1 1 calc R U . . .

loop_
_atom_site_aniso_label
_atom_site_aniso_U_11
_atom_site_aniso_U_22
_atom_site_aniso_U_33
_atom_site_aniso_U_23
_atom_site_aniso_U_13
_atom_site_aniso_U_12
Zn1 0.0306(3) 0.0261(3) 0.0137(2) 0.00321(17) -0.00429(16) 0.00142(19)
O4 0.0368(14) 0.0339(14) 0.0165(11) 0.0013(10) -0.0004(9) 0.0078(11)
O1 0.0323(14) 0.0386(16) 0.0285(13) 0.0065(11) -0.0116(10) -0.0035(12)
N3 0.0316(14) 0.0236(14) 0.0122(12) -0.0017(10) -0.0037(10) -0.0007(12)
N1 0.0335(15) 0.0254(15) 0.0103(12) -0.0009(10) -0.0027(10) -0.0030(11)
O2 0.0492(17) 0.0506(19) 0.0330(15) -0.0034(13) -0.0154(13) 0.0033(14)
N2 0.0297(14) 0.0266(15) 0.0161(13) -0.0020(11) -0.0037(10) 0.0004(12)
O3 0.057(2) 0.0498(19) 0.056(2) -0.0173(15) -0.0275(16) 0.0149(16)
N4 0.0399(18) 0.0319(18) 0.0389(18) -0.0117(14) -0.0082(14) 0.0031(14)
C2 0.0265(16) 0.0219(17) 0.0144(14) -0.0012(12) -0.0042(12) 0.0011(12)
C1 0.0304(17) 0.0232(16) 0.0110(13) -0.0002(11) -0.0036(11) 0.0027(13)
C3 0.0323(17) 0.0219(16) 0.0158(14) -0.0005(12) -0.0025(12) -0.0023(13)
C4 0.0350(19) 0.045(2) 0.0203(16) 0.0040(16) -0.0048(14) -0.0025(17)
C5 0.0339(19) 0.043(2) 0.0256(18) 0.0005(16) -0.0055(14) 0.0031(16)
C7 0.037(2) 0.045(2) 0.037(2) -0.0026(18) -0.0110(16) 0.0101(18)
C8 0.037(2) 0.0293(19) 0.0303(18) -0.0013(15) -0.0084(15) 0.0058(16)
C6 0.042(2) 0.045(2) 0.032(2) -0.0105(18) -0.0123(17) 0.0068(19)
C9 0.041(2) 0.047(3) 0.0308(19) -0.0108(18) -0.0057(16) -0.0048(19)
C10 0.091(5) 0.055(3) 0.101(5) -0.047(3) -0.046(4) 0.029(3)

loop_
_atom_type_symbol
_atom_type_description
_atom_type_scat_dispersion_real
_atom_type_scat_dispersion_imag
_atom_type_scat_source
C C 0.0181 0.0091 'International Tables Vol C Tables 4.2.6.8 and 6.1.1.4'
H H 0.0000 0.0000 'International Tables Vol C Tables 4.2.6.8 and 6.1.1.4'
N N 0.0311 0.0180 'International Tables Vol C Tables 4.2.6.8 and 6.1.1.4'
O O 0.0492 0.0322 'International Tables Vol C Tables 4.2.6.8 and 6.1.1.4'
Zn Zn -1.5491 0.6778 'International Tables Vol C Tables 4.2.6.8 and 6.1.1.4'

loop_
_geom_angle_atom_site_label_1
_geom_angle_atom_site_label_2
_geom_angle_atom_site_label_3
_geom_angle
_geom_angle_site_symmetry_1
_geom_angle_site_symmetry_3
_geom_angle_publ_flag
O4 Zn1 N3 101.95(10) . 4_646 ?
O4 Zn1 N1 106.95(11) . . ?
O1 Zn1 O4 124.16(11) . . ?
O1 Zn1 N3 105.77(11) . 4_646 ?
O1 Zn1 N1 106.38(11) . . ?
N1 Zn1 N3 111.46(12) . 4_646 ?
C8 O4 Zn1 125.0(2) . . ?
C4 O1 Zn1 113.7(3) . . ?
N2 N3 Zn1 116.1(2) . 4_656 ?
N2 N3 C2 109.3(3) . . ?
C2 N3 Zn1 134.6(2) . 4_656 ?
N2 N1 Zn1 121.0(2) . . ?
N2 N1 C1 108.8(3) . . ?
C1 N1 Zn1 130.1(2) . . ?
N3 N2 N1 110.1(2) . . ?
C6 O3 H3 109.5 . . ?
C8 N4 C9 120.1(3) . . ?
C8 N4 C10 121.5(4) . . ?
C10 N4 C9 118.3(4) . . ?
N3 C2 C1 105.9(3) . . ?
N3 C2 C3 131.0(3) . . ?
C3 C2 C1 123.1(3) . . ?
N1 C1 C2 105.8(3) . . ?
N1 C1 C3 130.6(3) . 7_656 ?
C3 C1 C2 123.6(3) 7_656 . ?
C2 C3 C1 113.3(3) . 7_656 ?
C2 C3 H3A 123.3 . . ?
C1 C3 H3A 123.3 7_656 . ?
O1 C4 C5 116.7(4) . . ?
O2 C4 O1 123.7(3) . . ?
O2 C4 C5 119.6(4) . . ?
C7 C5 C4 119.9(4) 5_656 . ?
C7 C5 C6 120.0(4) 5_656 . ?
C6 C5 C4 120.1(4) . . ?
C5 C7 H7 119.4 5_656 . ?
C6 C7 C5 121.2(4) . 5_656 ?
C6 C7 H7 119.4 . . ?
O4 C8 N4 122.5(3) . . ?
O4 C8 H8 118.8 . . ?
N4 C8 H8 118.8 . . ?
O3 C6 C5 122.9(4) . . ?
O3 C6 C7 118.2(4) . . ?
C7 C6 C5 118.8(4) . . ?
N4 C9 H9A 109.5 . . ?
N4 C9 H9B 109.5 . . ?
N4 C9 H9C 109.5 . . ?
H9A C9 H9B 109.5 . . ?
H9A C9 H9C 109.5 . . ?
H9B C9 H9C 109.5 . . ?
N4 C10 H10A 109.5 . . ?
N4 C10 H10B 109.5 . . ?
N4 C10 H10C 109.5 . . ?
H10A C10 H10B 109.5 . . ?
H10A C10 H10C 109.5 . . ?
H10B C10 H10C 109.5 . . ?

loop_
_geom_bond_atom_site_label_1
_geom_bond_atom_site_label_2
_geom_bond_distance
_geom_bond_site_symmetry_2
_geom_bond_publ_flag
Zn1 O4 1.966(2) . ?
Zn1 O1 1.945(2) . ?
Zn1 N3 2.001(3) 4_646 ?
Zn1 N1 1.995(3) . ?
O4 C8 1.247(4) . ?
O1 C4 1.268(5) . ?
N3 N2 1.319(4) . ?
N3 C2 1.376(4) . ?
N1 N2 1.330(4) . ?
N1 C1 1.380(4) . ?
O2 C4 1.249(5) . ?
O3 H3 0.8400 . ?
O3 C6 1.357(5) . ?
N4 C8 1.308(5) . ?
N4 C9 1.466(5) . ?
N4 C10 1.451(6) . ?
C2 C1 1.418(5) . ?
C2 C3 1.386(4) . ?
C1 C3 1.390(4) 7_656 ?
C3 H3A 0.9500 . ?
C4 C5 1.499(5) . ?
C5 C7 1.401(6) 5_656 ?
C5 C6 1.402(6) . ?
C7 H7 0.9500 . ?
C7 C6 1.389(6) . ?
C8 H8 0.9500 . ?
C9 H9A 0.9800 . ?
C9 H9B 0.9800 . ?
C9 H9C 0.9800 . ?
C10 H10A 0.9800 . ?
C10 H10B 0.9800 . ?
C10 H10C 0.9800 . ?

loop_
_geom_torsion_atom_site_label_1
_geom_torsion_atom_site_label_2
_geom_torsion_atom_site_label_3
_geom_torsion_atom_site_label_4
_geom_torsion
_geom_torsion_site_symmetry_1
_geom_torsion_site_symmetry_2
_geom_torsion_site_symmetry_3
_geom_torsion_site_symmetry_4
_geom_torsion_publ_flag
Zn1 O4 C8 N4 -164.7(3) . . . . ?
Zn1 O1 C4 O2 -3.7(5) . . . . ?
Zn1 O1 C4 C5 177.1(3) . . . . ?
Zn1 N3 N2 N1 -178.9(2) 4_656 . . . ?
Zn1 N3 C2 C1 179.4(2) 4_656 . . . ?
Zn1 N3 C2 C3 -1.1(6) 4_656 . . . ?
Zn1 N1 N2 N3 -177.8(2) . . . . ?
Zn1 N1 C1 C2 176.9(2) . . . . ?
Zn1 N1 C1 C3 -3.0(5) . . . 7_656 ?
O1 C4 C5 C7 -4.8(6) . . . 5_656 ?
O1 C4 C5 C6 174.6(4) . . . . ?
N3 C2 C1 N1 0.0(4) . . . . ?
N3 C2 C1 C3 179.9(3) . . . 7_656 ?
N3 C2 C3 C1 -179.8(3) . . . 7_656 ?
O2 C4 C5 C7 176.0(4) . . . 5_656 ?
O2 C4 C5 C6 -4.6(6) . . . . ?
N2 N3 C2 C1 -0.8(4) . . . . ?
N2 N3 C2 C3 178.7(3) . . . . ?
N2 N1 C1 C2 0.7(4) . . . . ?
N2 N1 C1 C3 -179.2(3) . . . 7_656 ?
C2 N3 N2 N1 1.2(4) . . . . ?
C1 N1 N2 N3 -1.2(4) . . . . ?
C1 C2 C3 C1 -0.3(5) . . . 7_656 ?
C3 C2 C1 N1 -179.5(3) . . . . ?
C3 C2 C1 C3 0.4(6) . . . 7_656 ?
C4 C5 C6 O3 1.4(7) . . . . ?
C4 C5 C6 C7 -178.4(4) . . . . ?
C5 C7 C6 O3 179.2(4) 5_656 . . . ?
C5 C7 C6 C5 -1.0(7) 5_656 . . . ?
C7 C5 C6 O3 -179.2(4) 5_656 . . . ?
C7 C5 C6 C7 1.0(7) 5_656 . . . ?
C9 N4 C8 O4 1.4(6) . . . . ?
C10 N4 C8 O4 -177.2(5) . . . . ?

loop_
_smtbx_masks_void_nr
_smtbx_masks_void_average_x
_smtbx_masks_void_average_y
_smtbx_masks_void_average_z
_smtbx_masks_void_volume
_smtbx_masks_void_count_electrons
_smtbx_masks_void_content
1 0.000 -0.193 0.250 161.5 36.9 '2 DMF'
2 0.000 0.193 0.750 161.5 36.9 '2 DMF'
3 0.500 0.307 0.250 161.5 36.9 '2 DMF'
4 0.500 0.693 0.750 161.5 36.9 '2 DMF'
